data_7061472
loop_
_publ_author_name
'Lin, Pei-Chi'
'Lin, Yu-Ting'
'Liu, Kuan-Ting'
'Chen, Meng-Sin'
'Zhang, Yong-Yun'
'Li, Jie-Cheng'
'Leung, Man-kit'

_publ_section_title
;
 Differential detection of strong acids in weak acids: a combination of a
 benzimidazole-carbazole backbone with AIE luminophores as highly
 sensitive and selective turn-on fluorescent probes
;
_journal_issue 21
_journal_name_full 'New Journal of Chemistry'
_journal_page_first 10317
_journal_page_last 10327
_journal_paper_doi 10.1039/D2NJ01226J
_journal_volume 46
_journal_year 2022
_chemical_formula_sum 'C45 H32 Cl N3'
_chemical_formula_weight 650.18
_space_group_crystal_system triclinic
_space_group_IT_number 2
_space_group_name_Hall '-P 1'
_space_group_name_H-M_alt 'P -1'
_atom_sites_solution_hydrogens geom
_audit_creation_method SHELXL-2018/3
_audit_update_record
;
2022-02-22 deposited with the CCDC.	2022-04-26 downloaded from the CCDC.
;
_cell_angle_alpha 77.293(8)
_cell_angle_beta 86.737(8)
_cell_angle_gamma 81.617(10)
_cell_formula_units_Z 2
_cell_length_a 9.1375(11)
_cell_length_b 11.3158(13)
_cell_length_c 18.3796(13)
_cell_measurement_reflns_used 5155
_cell_measurement_temperature 100(2)
_cell_measurement_theta_max 31.8950
_cell_measurement_theta_min 3.3080
_cell_volume 1833.5(3)
_computing_cell_refinement 'CrysAlisPro 1.171.39.46 (Rigaku OD, 2018)'
_computing_data_collection 'CrysAlisPro 1.171.39.46 (Rigaku OD, 2018)'
_computing_data_reduction 'CrysAlisPro 1.171.39.46 (Rigaku OD, 2018)'
_computing_structure_refinement 'SHELXL-2018/3 (Sheldrick, 2018)'
_diffrn_ambient_temperature 100(2)
_diffrn_detector_area_resol_mean 10.2496
_diffrn_measured_fraction_theta_full 0.998
_diffrn_measured_fraction_theta_max 0.998
_diffrn_measurement_device_type 'Xcalibur, Atlas, Gemini'
_diffrn_measurement_method '\w scans'
_diffrn_radiation_type MoK\a
_diffrn_radiation_wavelength 0.71073
_diffrn_reflns_av_R_equivalents 0.0751
_diffrn_reflns_av_unetI/netI 0.0946
_diffrn_reflns_Laue_measured_fraction_full 0.998
_diffrn_reflns_Laue_measured_fraction_max 0.998
_diffrn_reflns_limit_h_max 11
_diffrn_reflns_limit_h_min -11
_diffrn_reflns_limit_k_max 12
_diffrn_reflns_limit_k_min -14
_diffrn_reflns_limit_l_max 23
_diffrn_reflns_limit_l_min -23
_diffrn_reflns_number 18358
_diffrn_reflns_point_group_measured_fraction_full 0.998
_diffrn_reflns_point_group_measured_fraction_max 0.998
_diffrn_reflns_theta_full 25.242
_diffrn_reflns_theta_max 27.499
_diffrn_reflns_theta_min 3.120
_diffrn_source 'fine-focus sealed X-ray tube'
_exptl_absorpt_coefficient_mu 0.139
_exptl_absorpt_correction_T_max 1.00000
_exptl_absorpt_correction_T_min 0.40975
_exptl_absorpt_correction_type multi-scan
_exptl_absorpt_process_details
; 
CrysAlisPro 1.171.39.46 (Rigaku Oxford Diffraction, 2018) 
Empirical absorption correction using spherical harmonics, 
 implemented in SCALE3 ABSPACK scaling algorithm. 
;
_exptl_crystal_density_diffrn 1.178
_exptl_crystal_description plate
_exptl_crystal_F_000 680
_exptl_crystal_size_max 0.20
_exptl_crystal_size_mid 0.20
_exptl_crystal_size_min 0.15
_refine_diff_density_max 0.608
_refine_diff_density_min -0.830
_refine_diff_density_rms 0.066
_refine_ls_extinction_method none
_refine_ls_goodness_of_fit_ref 1.024
_refine_ls_hydrogen_treatment constr
_refine_ls_matrix_type full
_refine_ls_number_parameters 473
_refine_ls_number_reflns 8411
_refine_ls_number_restraints 372
_refine_ls_restrained_S_all 1.020
_refine_ls_R_factor_all 0.1042
_refine_ls_R_factor_gt 0.0685
_refine_ls_shift/su_max 0.001
_refine_ls_shift/su_mean 0.000
_refine_ls_structure_factor_coef Fsqd
_refine_ls_weighting_details 'w=1/[\s^2^(Fo^2^)+(0.0871P)^2^+0.4390P] where P=(Fo^2^+2Fc^2^)/3'
_refine_ls_weighting_scheme calc
_refine_ls_wR_factor_gt 0.1694
_refine_ls_wR_factor_ref 0.2063
_reflns_Friedel_coverage 0.000
_reflns_number_gt 5417
_reflns_number_total 8411
_reflns_threshold_expression 'I > 2\s(I)'
_cod_data_source_file d2nj01226j4.cif
_cod_data_source_block ic21243_sq
_cod_depositor_comments 'Adding full bibliography for 7061470--7061472.cif.'
_cod_database_code 7061472
_shelx_shelxl_version_number 2018/3
_shelx_space_group_comment
; 
The symmetry employed for this shelxl refinement is uniquely defined 
by the following loop, which should always be used as a source of 
symmetry information in preference to the above space-group names. 
They are only intended as comments. 
;

loop_
_space_group_symop_operation_xyz
'x, y, z'
'-x, -y, -z'

loop_
_atom_site_label
_atom_site_type_symbol
_atom_site_fract_x
_atom_site_fract_y
_atom_site_fract_z
_atom_site_U_iso_or_equiv
_atom_site_adp_type
_atom_site_occupancy
_atom_site_site_symmetry_order
_atom_site_calc_flag
_atom_site_refinement_flags_posn
_atom_site_refinement_flags_adp
_atom_site_refinement_flags_occupancy
_atom_site_disorder_assembly
_atom_site_disorder_group
Cl1 Cl 0.06080(9) 0.58921(8) 0.35085(4) 0.0538(3) Uani 1 1 d . . . . .
N1 N 0.2974(2) 0.7525(2) 0.35085(10) 0.0278(5) Uani 1 1 d . . . . .
H1 H 0.221054 0.712906 0.364881 0.042 Uiso 1 1 calc R U . . .
N2 N 0.5072(2) 0.8234(2) 0.35415(10) 0.0228(4) Uani 1 1 d . . . . .
N3 N 0.4398(2) 0.2881(2) 0.91835(10) 0.0235(5) Uani 1 1 d . . . . .
C1 C 0.3211(3) 0.8225(2) 0.27998(12) 0.0245(5) Uani 1 1 d . . . . .
C2 C 0.2357(3) 0.8517(3) 0.21699(13) 0.0301(6) Uani 1 1 d . . . . .
H2A H 0.143405 0.822641 0.216413 0.036 Uiso 1 1 calc R U . . .
C3 C 0.2929(3) 0.9257(3) 0.15495(13) 0.0303(6) Uani 1 1 d . . . . .
H3A H 0.238622 0.948076 0.110280 0.036 Uiso 1 1 calc R U . . .
C4 C 0.4284(3) 0.9683(2) 0.15637(12) 0.0273(6) Uani 1 1 d . . . . .
H4A H 0.464276 1.017433 0.112086 0.033 Uiso 1 1 calc R U . . .
C5 C 0.5125(3) 0.9420(2) 0.21952(12) 0.0249(5) Uani 1 1 d . . . . .
H5A H 0.603598 0.972662 0.220618 0.030 Uiso 1 1 calc R U . . .
C6 C 0.4537(3) 0.8669(2) 0.28164(12) 0.0229(5) Uani 1 1 d . . . . .
C7 C 0.6338(4) 0.8596(4) 0.38026(18) 0.0303(11) Uani 0.652(5) 1 d G U P A 1
C8 C 0.7698(5) 0.8379(4) 0.34424(19) 0.0321(10) Uani 0.652(5) 1 d G U P A 1
H8A H 0.778231 0.795075 0.304813 0.039 Uiso 0.652(5) 1 calc R U P A 1
C9 C 0.8933(4) 0.8787(4) 0.36589(19) 0.0465(12) Uani 0.652(5) 1 d G U P A 1
H9A H 0.986293 0.863871 0.341271 0.056 Uiso 0.652(5) 1 calc R U P A 1
C10 C 0.8809(4) 0.9413(4) 0.42358(18) 0.0485(11) Uani 0.652(5) 1 d G U P A 1
H10A H 0.965408 0.969268 0.438378 0.058 Uiso 0.652(5) 1 calc R U P A 1
C11 C 0.7449(4) 0.9631(4) 0.45960(17) 0.0522(11) Uani 0.652(5) 1 d G U P A 1
H11A H 0.736461 1.005869 0.499028 0.063 Uiso 0.652(5) 1 calc R U P A 1
C12 C 0.6213(3) 0.9222(4) 0.43795(17) 0.0426(10) Uani 0.652(5) 1 d G U P A 1
H12A H 0.528397 0.937074 0.462571 0.051 Uiso 0.652(5) 1 calc R U P A 1
C7' C 0.6210(9) 0.8792(7) 0.3787(4) 0.0367(17) Uani 0.348(5) 1 d G U P A 2
C8' C 0.7696(10) 0.8446(7) 0.3627(5) 0.0391(15) Uani 0.348(5) 1 d G U P A 2
H8'A H 0.798184 0.776581 0.340130 0.047 Uiso 0.348(5) 1 calc R U P A 2
C9' C 0.8762(7) 0.9094(7) 0.3799(4) 0.0395(15) Uani 0.348(5) 1 d G U P A 2
H9'A H 0.977751 0.885740 0.368927 0.047 Uiso 0.348(5) 1 calc R U P A 2
C10' C 0.8344(7) 1.0089(7) 0.4130(4) 0.0456(16) Uani 0.348(5) 1 d G U P A 2
H10B H 0.907269 1.053171 0.424642 0.055 Uiso 0.348(5) 1 calc R U P A 2
C11' C 0.6858(8) 1.0435(7) 0.4289(4) 0.0493(16) Uani 0.348(5) 1 d G U P A 2
H11B H 0.657218 1.111444 0.451561 0.059 Uiso 0.348(5) 1 calc R U P A 2
C12' C 0.5792(7) 0.9786(7) 0.4118(4) 0.0432(15) Uani 0.348(5) 1 d G U P A 2
H12B H 0.477648 1.002287 0.422764 0.052 Uiso 0.348(5) 1 calc R U P A 2
C13 C 0.4089(3) 0.7548(2) 0.39432(12) 0.0239(5) Uani 1 1 d . . . . .
C14 C 0.4193(3) 0.6901(2) 0.47239(12) 0.0258(6) Uani 1 1 d . . . . .
C15 C 0.2881(3) 0.6705(3) 0.51374(12) 0.0295(6) Uani 1 1 d . . . . .
H15A H 0.194743 0.700922 0.491671 0.035 Uiso 1 1 calc R U . . .
C16 C 0.2959(3) 0.6060(3) 0.58726(13) 0.0306(6) Uani 1 1 d . . . . .
H16A H 0.206961 0.594357 0.615611 0.037 Uiso 1 1 calc R U . . .
C17 C 0.4313(3) 0.5579(2) 0.62050(12) 0.0245(5) Uani 1 1 d . . . . .
C18 C 0.5609(3) 0.5769(3) 0.57787(12) 0.0291(6) Uani 1 1 d . . . . .
H18A H 0.654150 0.544145 0.599421 0.035 Uiso 1 1 calc R U . . .
C19 C 0.5555(3) 0.6430(3) 0.50450(12) 0.0287(6) Uani 1 1 d . . . . .
H19A H 0.644547 0.655942 0.476435 0.034 Uiso 1 1 calc R U . . .
C20 C 0.4584(3) 0.3564(2) 0.84588(12) 0.0228(5) Uani 1 1 d . . . . .
C21 C 0.5780(3) 0.4152(2) 0.81471(12) 0.0255(5) Uani 1 1 d . . . . .
H21A H 0.663455 0.412171 0.842561 0.031 Uiso 1 1 calc R U . . .
C22 C 0.5665(3) 0.4786(2) 0.74108(12) 0.0267(6) Uani 1 1 d . . . . .
H22A H 0.647233 0.518095 0.717963 0.032 Uiso 1 1 calc R U . . .
C23 C 0.4394(3) 0.4865(2) 0.69920(12) 0.0243(5) Uani 1 1 d . . . . .
C24 C 0.3198(3) 0.4290(2) 0.73229(11) 0.0225(5) Uani 1 1 d . . . . .
H24A H 0.232960 0.434166 0.705027 0.027 Uiso 1 1 calc R U . . .
C25 C 0.3297(3) 0.3636(2) 0.80614(11) 0.0212(5) Uani 1 1 d . . . . .
C26 C 0.2272(3) 0.2961(2) 0.85600(12) 0.0215(5) Uani 1 1 d . . . . .
C27 C 0.0844(3) 0.2740(2) 0.84870(12) 0.0259(6) Uani 1 1 d . . . . .
H27A H 0.034823 0.304285 0.802889 0.031 Uiso 1 1 calc R U . . .
C28 C 0.0149(3) 0.2066(2) 0.90987(13) 0.0268(6) Uani 1 1 d . . . . .
H28A H -0.084147 0.192468 0.906354 0.032 Uiso 1 1 calc R U . . .
C29 C 0.0897(3) 0.1593(2) 0.97651(13) 0.0276(6) Uani 1 1 d . . . . .
H29A H 0.040989 0.111478 1.017102 0.033 Uiso 1 1 calc R U . . .
C30 C 0.2319(3) 0.1802(2) 0.98503(12) 0.0261(6) Uani 1 1 d . . . . .
H30A H 0.281735 0.147682 1.030575 0.031 Uiso 1 1 calc R U . . .
C31 C 0.3002(3) 0.2510(2) 0.92411(12) 0.0221(5) Uani 1 1 d . . . . .
C32 C 0.5461(3) 0.2645(2) 0.97386(12) 0.0235(5) Uani 1 1 d . . . . .
H32A H 0.644537 0.234925 0.960655 0.028 Uiso 1 1 calc R U . . .
C33 C 0.5204(3) 0.2802(2) 1.04409(12) 0.0228(5) Uani 1 1 d . . . . .
C34 C 0.6407(3) 0.2331(2) 1.09942(11) 0.0224(5) Uani 1 1 d . . . . .
C35 C 0.7376(3) 0.1273(2) 1.09700(12) 0.0262(6) Uani 1 1 d . . . . .
H35A H 0.727045 0.083025 1.059715 0.031 Uiso 1 1 calc R U . . .
C36 C 0.8497(3) 0.0851(3) 1.14819(13) 0.0290(6) Uani 1 1 d . . . . .
H36A H 0.915797 0.013114 1.145491 0.035 Uiso 1 1 calc R U . . .
C37 C 0.8645(3) 0.1486(3) 1.20310(14) 0.0340(6) Uani 1 1 d . . . . .
H37A H 0.940679 0.119803 1.238336 0.041 Uiso 1 1 calc R U . . .
C38 C 0.7694(3) 0.2529(3) 1.20677(14) 0.0358(7) Uani 1 1 d . . . . .
H38A H 0.780508 0.296249 1.244456 0.043 Uiso 1 1 calc R U . . .
C39 C 0.6569(3) 0.2958(3) 1.15573(13) 0.0294(6) Uani 1 1 d . . . . .
H39A H 0.590978 0.367614 1.159033 0.035 Uiso 1 1 calc R U . . .
C40 C 0.3785(3) 0.3435(2) 1.06784(12) 0.0244(5) Uani 1 1 d . . . . .
C41 C 0.3081(3) 0.2972(2) 1.13575(13) 0.0288(6) Uani 1 1 d . . . . .
H41A H 0.355557 0.227453 1.168976 0.035 Uiso 1 1 calc R U . . .
C42 C 0.1705(3) 0.3519(3) 1.15486(15) 0.0358(7) Uani 1 1 d . . . . .
H42A H 0.123030 0.317823 1.200390 0.043 Uiso 1 1 calc R U . . .
C43 C 0.1006(3) 0.4562(3) 1.10837(17) 0.0409(7) Uani 1 1 d . . . . .
H43A H 0.005192 0.492687 1.121435 0.049 Uiso 1 1 calc R U . . .
C44 C 0.1725(3) 0.5066(3) 1.04205(16) 0.0370(7) Uani 1 1 d . . . . .
H44A H 0.127581 0.579548 1.010563 0.044 Uiso 1 1 calc R U . . .
C45 C 0.3086(3) 0.4505(2) 1.02242(14) 0.0296(6) Uani 1 1 d . . . . .
H45A H 0.356001 0.485096 0.977017 0.035 Uiso 1 1 calc R U . . .

loop_
_atom_site_aniso_label
_atom_site_aniso_U_11
_atom_site_aniso_U_22
_atom_site_aniso_U_33
_atom_site_aniso_U_23
_atom_site_aniso_U_13
_atom_site_aniso_U_12
Cl1 0.0382(5) 0.0677(6) 0.0480(4) 0.0226(4) -0.0159(3) -0.0306(4)
N1 0.0279(12) 0.0397(13) 0.0150(9) 0.0025(9) 0.0018(8) -0.0153(10)
N2 0.0271(11) 0.0300(12) 0.0128(9) -0.0028(8) 0.0013(7) -0.0119(9)
N3 0.0263(11) 0.0304(12) 0.0135(9) -0.0004(8) -0.0004(7) -0.0094(9)
C1 0.0305(14) 0.0263(13) 0.0151(11) 0.0013(9) 0.0012(9) -0.0085(11)
C2 0.0299(14) 0.0350(15) 0.0241(12) 0.0038(11) -0.0065(10) -0.0132(12)
C3 0.0369(15) 0.0348(15) 0.0179(11) 0.0033(10) -0.0046(10) -0.0123(13)
C4 0.0351(15) 0.0286(14) 0.0175(11) 0.0002(10) 0.0020(10) -0.0111(12)
C5 0.0285(14) 0.0282(14) 0.0188(11) -0.0018(9) 0.0018(9) -0.0124(11)
C6 0.0315(14) 0.0246(13) 0.0136(10) -0.0039(9) 0.0014(9) -0.0085(11)
C7 0.040(2) 0.042(2) 0.0124(17) -0.0006(16) -0.0002(16) -0.0256(19)
C8 0.036(2) 0.044(2) 0.020(2) -0.0030(16) -0.0080(16) -0.0206(18)
C9 0.048(2) 0.064(3) 0.032(2) -0.003(2) -0.0058(18) -0.029(2)
C10 0.058(2) 0.064(3) 0.0310(19) -0.004(2) -0.0096(18) -0.039(2)
C11 0.067(2) 0.068(3) 0.033(2) -0.0145(19) -0.0065(18) -0.037(2)
C12 0.057(2) 0.056(2) 0.0220(18) -0.0126(17) 0.0040(17) -0.027(2)
C7' 0.047(3) 0.048(3) 0.022(3) -0.007(3) 0.001(3) -0.030(3)
C8' 0.049(3) 0.052(3) 0.022(3) -0.009(2) -0.005(2) -0.023(3)
C9' 0.047(3) 0.053(3) 0.029(3) -0.015(3) 0.001(2) -0.031(3)
C10' 0.053(3) 0.056(3) 0.036(3) -0.014(3) -0.001(3) -0.029(3)
C11' 0.062(3) 0.059(3) 0.037(3) -0.023(3) 0.003(3) -0.026(3)
C12' 0.055(3) 0.056(3) 0.027(3) -0.015(3) 0.003(2) -0.026(3)
C13 0.0241(13) 0.0309(14) 0.0167(11) -0.0026(10) 0.0027(9) -0.0088(11)
C14 0.0318(14) 0.0336(15) 0.0126(10) -0.0019(9) 0.0031(9) -0.0128(12)
C15 0.0277(14) 0.0410(16) 0.0174(11) 0.0018(10) 0.0009(9) -0.0099(12)
C16 0.0287(14) 0.0422(17) 0.0181(11) 0.0024(11) 0.0053(10) -0.0121(13)
C17 0.0279(14) 0.0330(15) 0.0134(10) -0.0014(9) 0.0019(9) -0.0136(12)
C18 0.0258(13) 0.0452(17) 0.0159(11) 0.0007(10) -0.0019(9) -0.0139(12)
C19 0.0276(14) 0.0443(17) 0.0153(11) -0.0017(10) 0.0035(9) -0.0175(12)
C20 0.0287(13) 0.0268(13) 0.0132(10) -0.0011(9) 0.0007(9) -0.0097(11)
C21 0.0261(13) 0.0330(14) 0.0168(11) 0.0003(10) -0.0024(9) -0.0100(11)
C22 0.0288(14) 0.0343(15) 0.0172(11) -0.0019(10) 0.0036(9) -0.0124(12)
C23 0.0279(13) 0.0312(14) 0.0131(10) 0.0002(9) 0.0014(9) -0.0104(11)
C24 0.0251(13) 0.0286(14) 0.0143(10) -0.0024(9) -0.0011(9) -0.0086(11)
C25 0.0251(13) 0.0251(13) 0.0134(10) -0.0021(9) 0.0026(9) -0.0076(11)
C26 0.0258(13) 0.0245(13) 0.0153(10) -0.0036(9) 0.0027(9) -0.0094(11)
C27 0.0327(14) 0.0268(14) 0.0185(11) -0.0029(10) -0.0005(9) -0.0081(12)
C28 0.0257(13) 0.0353(15) 0.0226(12) -0.0076(10) 0.0037(9) -0.0137(12)
C29 0.0356(15) 0.0306(14) 0.0179(11) -0.0029(10) 0.0061(10) -0.0153(12)
C30 0.0335(14) 0.0285(14) 0.0161(11) 0.0010(9) 0.0010(9) -0.0132(12)
C31 0.0257(13) 0.0219(13) 0.0202(11) -0.0052(9) 0.0044(9) -0.0093(10)
C32 0.0239(13) 0.0300(14) 0.0152(11) 0.0024(9) 0.0002(9) -0.0109(11)
C33 0.0249(13) 0.0254(13) 0.0176(11) 0.0018(9) 0.0008(9) -0.0122(11)
C34 0.0242(12) 0.0285(14) 0.0126(10) 0.0024(9) 0.0013(9) -0.0088(11)
C35 0.0268(13) 0.0332(15) 0.0173(11) -0.0007(10) 0.0036(9) -0.0091(11)
C36 0.0231(13) 0.0334(15) 0.0270(13) 0.0002(11) 0.0033(10) -0.0043(12)
C37 0.0334(15) 0.0407(17) 0.0262(13) 0.0009(11) -0.0077(11) -0.0091(13)
C38 0.0434(17) 0.0416(17) 0.0241(13) -0.0072(11) -0.0083(11) -0.0080(14)
C39 0.0341(15) 0.0312(15) 0.0225(12) -0.0029(10) -0.0043(10) -0.0060(12)
C40 0.0286(14) 0.0251(13) 0.0211(11) -0.0045(9) -0.0016(9) -0.0093(11)
C41 0.0310(14) 0.0300(15) 0.0261(12) -0.0038(10) 0.0035(10) -0.0117(12)
C42 0.0341(16) 0.0403(17) 0.0361(14) -0.0113(12) 0.0100(12) -0.0142(14)
C43 0.0288(15) 0.0437(19) 0.0570(18) -0.0253(15) -0.0006(13) -0.0050(14)
C44 0.0378(16) 0.0296(15) 0.0464(16) -0.0103(13) -0.0195(13) -0.0029(13)
C45 0.0351(15) 0.0268(14) 0.0287(13) -0.0044(10) -0.0082(11) -0.0100(12)

loop_
_atom_type_symbol
_atom_type_description
_atom_type_scat_dispersion_real
_atom_type_scat_dispersion_imag
_atom_type_scat_source
C C 0.0033 0.0016 'International Tables Vol C Tables 4.2.6.8 and 6.1.1.4'
H H 0.0000 0.0000 'International Tables Vol C Tables 4.2.6.8 and 6.1.1.4'
N N 0.0061 0.0033 'International Tables Vol C Tables 4.2.6.8 and 6.1.1.4'
Cl Cl 0.1484 0.1585 'International Tables Vol C Tables 4.2.6.8 and 6.1.1.4'

loop_
_geom_angle_atom_site_label_1
_geom_angle_atom_site_label_2
_geom_angle_atom_site_label_3
_geom_angle
_geom_angle_site_symmetry_1
_geom_angle_site_symmetry_3
_geom_angle_publ_flag
C13 N1 C1 109.3(2) . . ?
C13 N2 C6 107.82(19) . . ?
C13 N2 C7 127.8(2) . . ?
C6 N2 C7 124.0(2) . . ?
C13 N2 C7' 129.9(4) . . ?
C6 N2 C7' 119.7(4) . . ?
C31 N3 C20 107.86(19) . . ?
C31 N3 C32 127.78(18) . . ?
C20 N3 C32 124.4(2) . . ?
C6 C1 C2 122.2(2) . . ?
C6 C1 N1 106.6(2) . . ?
C2 C1 N1 131.2(2) . . ?
C3 C2 C1 116.0(2) . . ?
C2 C3 C4 121.6(2) . . ?
C5 C4 C3 122.7(2) . . ?
C4 C5 C6 115.0(2) . . ?
C1 C6 C5 122.4(2) . . ?
C1 C6 N2 107.11(19) . . ?
C5 C6 N2 130.5(2) . . ?
C8 C7 C12 120.0 . . ?
C8 C7 N2 118.9(3) . . ?
C12 C7 N2 121.0(3) . . ?
C7 C8 C9 120.0 . . ?
C10 C9 C8 120.0 . . ?
C9 C10 C11 120.0 . . ?
C12 C11 C10 120.0 . . ?
C11 C12 C7 120.0 . . ?
C8' C7' C12' 120.0 . . ?
C8' C7' N2 121.3(5) . . ?
C12' C7' N2 118.3(5) . . ?
C9' C8' C7' 120.0 . . ?
C10' C9' C8' 120.0 . . ?
C9' C10' C11' 120.0 . . ?
C12' C11' C10' 120.0 . . ?
C11' C12' C7' 120.0 . . ?
N1 C13 N2 109.18(19) . . ?
N1 C13 C14 123.6(2) . . ?
N2 C13 C14 127.2(2) . . ?
C19 C14 C15 120.1(2) . . ?
C19 C14 C13 121.3(2) . . ?
C15 C14 C13 118.5(2) . . ?
C16 C15 C14 119.3(2) . . ?
C15 C16 C17 121.5(2) . . ?
C16 C17 C18 118.2(2) . . ?
C16 C17 C23 121.4(2) . . ?
C18 C17 C23 120.3(2) . . ?
C19 C18 C17 121.2(2) . . ?
C18 C19 C14 119.7(2) . . ?
C21 C20 N3 128.8(2) . . ?
C21 C20 C25 122.1(2) . . ?
N3 C20 C25 109.0(2) . . ?
C22 C21 C20 116.8(2) . . ?
C21 C22 C23 122.5(2) . . ?
C24 C23 C22 119.5(2) . . ?
C24 C23 C17 120.1(2) . . ?
C22 C23 C17 120.5(2) . . ?
C23 C24 C25 118.9(2) . . ?
C24 C25 C20 120.1(2) . . ?
C24 C25 C26 132.6(2) . . ?
C20 C25 C26 107.34(19) . . ?
C27 C26 C31 120.5(2) . . ?
C27 C26 C25 133.5(2) . . ?
C31 C26 C25 106.0(2) . . ?
C26 C27 C28 118.5(2) . . ?
C27 C28 C29 120.5(2) . . ?
C30 C29 C28 121.9(2) . . ?
C29 C30 C31 117.5(2) . . ?
N3 C31 C30 129.3(2) . . ?
N3 C31 C26 109.82(19) . . ?
C30 C31 C26 120.9(2) . . ?
C33 C32 N3 125.5(2) . . ?
C32 C33 C40 122.1(2) . . ?
C32 C33 C34 118.5(2) . . ?
C40 C33 C34 119.4(2) . . ?
C35 C34 C39 118.4(2) . . ?
C35 C34 C33 121.6(2) . . ?
C39 C34 C33 120.0(2) . . ?
C34 C35 C36 121.1(2) . . ?
C37 C36 C35 119.7(3) . . ?
C38 C37 C36 120.2(2) . . ?
C37 C38 C39 120.5(3) . . ?
C38 C39 C34 120.1(3) . . ?
C45 C40 C41 117.8(2) . . ?
C45 C40 C33 121.0(2) . . ?
C41 C40 C33 121.2(2) . . ?
C42 C41 C40 120.7(3) . . ?
C41 C42 C43 120.8(3) . . ?
C42 C43 C44 119.1(3) . . ?
C45 C44 C43 119.9(3) . . ?
C44 C45 C40 121.5(2) . . ?

loop_
_geom_bond_atom_site_label_1
_geom_bond_atom_site_label_2
_geom_bond_distance
_geom_bond_site_symmetry_2
_geom_bond_publ_flag
N1 C13 1.336(3) . ?
N1 C1 1.391(3) . ?
N2 C13 1.352(3) . ?
N2 C6 1.405(3) . ?
N2 C7 1.423(3) . ?
N2 C7' 1.434(6) . ?
N3 C31 1.391(3) . ?
N3 C20 1.400(3) . ?
N3 C32 1.405(3) . ?
C1 C6 1.382(4) . ?
C1 C2 1.385(3) . ?
C2 C3 1.384(3) . ?
C3 C4 1.396(4) . ?
C4 C5 1.382(3) . ?
C5 C6 1.397(3) . ?
C7 C8 1.3900 . ?
C7 C12 1.3900 . ?
C8 C9 1.3900 . ?
C9 C10 1.3900 . ?
C10 C11 1.3900 . ?
C11 C12 1.3900 . ?
C7' C8' 1.3900 . ?
C7' C12' 1.3900 . ?
C8' C9' 1.3900 . ?
C9' C10' 1.3900 . ?
C10' C11' 1.3900 . ?
C11' C12' 1.3900 . ?
C13 C14 1.462(3) . ?
C14 C19 1.391(4) . ?
C14 C15 1.402(3) . ?
C15 C16 1.388(3) . ?
C16 C17 1.394(4) . ?
C17 C18 1.399(3) . ?
C17 C23 1.494(3) . ?
C18 C19 1.391(3) . ?
C20 C21 1.392(3) . ?
C20 C25 1.402(3) . ?
C21 C22 1.387(3) . ?
C22 C23 1.410(3) . ?
C23 C24 1.395(3) . ?
C24 C25 1.397(3) . ?
C25 C26 1.451(3) . ?
C26 C27 1.384(3) . ?
C26 C31 1.410(3) . ?
C27 C28 1.390(3) . ?
C28 C29 1.397(3) . ?
C29 C30 1.378(4) . ?
C30 C31 1.399(3) . ?
C32 C33 1.344(3) . ?
C33 C40 1.479(4) . ?
C33 C34 1.498(3) . ?
C34 C35 1.389(4) . ?
C34 C39 1.403(3) . ?
C35 C36 1.390(3) . ?
C36 C37 1.384(4) . ?
C37 C38 1.372(4) . ?
C38 C39 1.392(4) . ?
C40 C45 1.400(4) . ?
C40 C41 1.402(3) . ?
C41 C42 1.380(4) . ?
C42 C43 1.389(4) . ?
C43 C44 1.398(4) . ?
C44 C45 1.378(4) . ?
